data_1563784
loop_
_publ_author_name
'Zhong, Xia'
'Tan, Jiuqi'
'Qiao, Jianglin'
'Zhou, Yuqiao'
'Lv, Cidan'
'Su, Zhishan'
'Dong, Shunxi'
'Feng, Xiaoming'

_publ_section_title
;
 Asymmetric catalytic synthesis of spirocyclobutyl oxindoles and beyond
 via [2+2] cycloaddition and sequential transformations
;
_journal_name_full 'Chemical Science'
_journal_paper_doi 10.1039/D1SC02681J
_journal_year 2021
_chemical_formula_moiety 'C35 H37 I N2 O7 S'
_chemical_formula_sum 'C35 H37 I N2 O7 S'
_chemical_formula_weight 756.62
_space_group_crystal_system monoclinic
_space_group_IT_number 15
_space_group_name_Hall '-C 2yc'
_space_group_name_H-M_alt 'C 1 2/c 1'
_atom_sites_solution_hydrogens geom
_atom_sites_solution_primary dual
_audit_creation_method SHELXL-2018/3
_audit_update_record
;
2020-12-24 deposited with the CCDC.	2021-06-22 downloaded from the CCDC.
;
_cell_angle_alpha 90
_cell_angle_beta 101.1690(10)
_cell_angle_gamma 90
_cell_formula_units_Z 8
_cell_length_a 26.3668(7)
_cell_length_b 12.0985(3)
_cell_length_c 22.1997(6)
_cell_measurement_reflns_used 9267
_cell_measurement_temperature 174(2)
_cell_measurement_theta_max 68.29
_cell_measurement_theta_min 4.03
_cell_volume 6947.5(3)
_computing_cell_refinement 'Bruker SAINT'
_computing_data_collection 'Bruker APEX3'
_computing_data_reduction 'Bruker SAINT'
_computing_molecular_graphics 'Bruker SHELXTL'
_computing_publication_material 'Bruker SHELXTL'
_computing_structure_refinement 'SHELXL-2018/3 (Sheldrick, 2018)'
_computing_structure_solution 'SHELXT (Sheldrick 2008)'
_diffrn_ambient_temperature 174(2)
_diffrn_measured_fraction_theta_full 1.000
_diffrn_measured_fraction_theta_max 0.998
_diffrn_measurement_device_type 'Bruker D8 Venture Photon II'
_diffrn_measurement_method '\f and \w scans'
_diffrn_radiation_type CuK\a
_diffrn_radiation_wavelength 1.54178
_diffrn_reflns_av_R_equivalents 0.0389
_diffrn_reflns_av_unetI/netI 0.0178
_diffrn_reflns_Laue_measured_fraction_full 1.000
_diffrn_reflns_Laue_measured_fraction_max 0.998
_diffrn_reflns_limit_h_max 31
_diffrn_reflns_limit_h_min -31
_diffrn_reflns_limit_k_max 14
_diffrn_reflns_limit_k_min -12
_diffrn_reflns_limit_l_max 26
_diffrn_reflns_limit_l_min -26
_diffrn_reflns_number 76316
_diffrn_reflns_point_group_measured_fraction_full 1.000
_diffrn_reflns_point_group_measured_fraction_max 0.998
_diffrn_reflns_theta_full 67.679
_diffrn_reflns_theta_max 68.379
_diffrn_reflns_theta_min 3.417
_exptl_absorpt_coefficient_mu 8.212
_exptl_absorpt_correction_T_max 0.7191
_exptl_absorpt_correction_T_min 0.1796
_exptl_absorpt_correction_type numerical
_exptl_absorpt_process_details 'SADABS (Krause et al., 2015)'
_exptl_crystal_colour colourless
_exptl_crystal_density_diffrn 1.447
_exptl_crystal_description block
_exptl_crystal_F_000 3088
_exptl_crystal_recrystallization_method 'Re-crystallisation from solvent: EA, PE'
_exptl_crystal_size_max 0.509
_exptl_crystal_size_mid 0.116
_exptl_crystal_size_min 0.074
_refine_diff_density_max 0.908
_refine_diff_density_min -0.870
_refine_diff_density_rms 0.048
_refine_ls_extinction_method none
_refine_ls_goodness_of_fit_ref 1.036
_refine_ls_hydrogen_treatment constr
_refine_ls_matrix_type full
_refine_ls_number_parameters 422
_refine_ls_number_reflns 6388
_refine_ls_number_restraints 0
_refine_ls_restrained_S_all 1.036
_refine_ls_R_factor_all 0.0262
_refine_ls_R_factor_gt 0.0259
_refine_ls_shift/su_max 0.003
_refine_ls_shift/su_mean 0.000
_refine_ls_structure_factor_coef Fsqd
_refine_ls_weighting_details 'w=1/[\s^2^(Fo^2^)+(0.0281P)^2^+11.8411P] where P=(Fo^2^+2Fc^2^)/3'
_refine_ls_weighting_scheme calc
_refine_ls_wR_factor_gt 0.0649
_refine_ls_wR_factor_ref 0.0651
_reflns_Friedel_coverage 0.000
_reflns_number_gt 6318
_reflns_number_total 6388
_reflns_threshold_expression 'I > 2\s(I)'
_cod_data_source_file d1sc02681j2.cif
_cod_data_source_block zhx026
_cod_original_sg_symbol_H-M 'C 2/c'
_cod_database_code 1563784
_shelx_shelxl_version_number 2018/3
_shelx_space_group_comment
; 
The symmetry employed for this shelxl refinement is uniquely defined 
by the following loop, which should always be used as a source of 
symmetry information in preference to the above space-group names. 
They are only intended as comments. 
;
_shelx_estimated_absorpt_t_min 0.103
_shelx_estimated_absorpt_t_max 0.582

loop_
_space_group_symop_operation_xyz
'x, y, z'
'-x, y, -z+1/2'
'x+1/2, y+1/2, z'
'-x+1/2, y+1/2, -z+1/2'
'-x, -y, -z'
'x, -y, z-1/2'
'-x+1/2, -y+1/2, -z'
'x+1/2, -y+1/2, z-1/2'

loop_
_atom_site_label
_atom_site_type_symbol
_atom_site_fract_x
_atom_site_fract_y
_atom_site_fract_z
_atom_site_U_iso_or_equiv
_atom_site_adp_type
_atom_site_occupancy
_atom_site_site_symmetry_order
_atom_site_calc_flag
_atom_site_refinement_flags_posn
_atom_site_refinement_flags_adp
_atom_site_refinement_flags_occupancy
_atom_site_disorder_assembly
_atom_site_disorder_group
I I 0.35029(2) 0.38295(2) 0.61872(2) 0.04748(6) Uani 1 1 d . . . . .
S S 0.37867(2) 0.98420(4) 0.30992(2) 0.02876(10) Uani 1 1 d . . . . .
O1 O 0.42896(6) 1.00615(13) 0.34506(7) 0.0411(4) Uani 1 1 d . . . . .
O2 O 0.33670(6) 1.05757(11) 0.31221(7) 0.0379(3) Uani 1 1 d . . . . .
O3 O 0.19407(5) 0.74961(11) 0.35206(6) 0.0270(3) Uani 1 1 d . . . . .
O4 O 0.28907(5) 0.52042(12) 0.29727(6) 0.0336(3) Uani 1 1 d . . . . .
O5 O 0.34530(5) 0.48980(11) 0.38656(6) 0.0293(3) Uani 1 1 d . . . . .
O6 O 0.11947(6) 0.69054(14) 0.49796(7) 0.0435(4) Uani 1 1 d . . . . .
O7 O 0.11212(5) 0.74601(14) 0.39943(7) 0.0378(3) Uani 1 1 d . . . . .
N1 N 0.36068(6) 0.86097(13) 0.33331(7) 0.0249(3) Uani 1 1 d . . . . .
N2 N 0.18684(6) 0.67218(13) 0.44832(7) 0.0234(3) Uani 1 1 d . . . . .
C1 C 0.30738(7) 0.83598(15) 0.31405(8) 0.0238(4) Uani 1 1 d . . . . .
H1 H 0.287571 0.886785 0.286437 0.029 Uiso 1 1 calc R U . . .
C2 C 0.28215(7) 0.74926(15) 0.33042(8) 0.0223(3) Uani 1 1 d . . . . .
C3 C 0.22524(7) 0.74290(16) 0.30443(8) 0.0264(4) Uani 1 1 d . . . . .
H3A H 0.215501 0.804127 0.274863 0.032 Uiso 1 1 calc R U . . .
H3B H 0.217644 0.672444 0.281797 0.032 Uiso 1 1 calc R U . . .
C4 C 0.30304(6) 0.66111(14) 0.37675(8) 0.0208(3) Uani 1 1 d . . . . .
H4 H 0.336220 0.686788 0.402787 0.025 Uiso 1 1 calc R U . . .
C5 C 0.26272(7) 0.64562(14) 0.41625(8) 0.0210(3) Uani 1 1 d . . . . .
C6 C 0.21493(7) 0.69097(14) 0.40161(8) 0.0219(3) Uani 1 1 d . . . . .
C11 C 0.38378(7) 0.96353(15) 0.23304(9) 0.0280(4) Uani 1 1 d . . . . .
C12 C 0.43137(8) 0.9375(2) 0.21988(11) 0.0475(6) Uani 1 1 d . . . . .
H12 H 0.461065 0.934661 0.251850 0.057 Uiso 1 1 calc R U . . .
C13 C 0.43568(9) 0.9157(2) 0.15990(12) 0.0498(6) Uani 1 1 d . . . . .
H13 H 0.468571 0.898326 0.150934 0.060 Uiso 1 1 calc R U . . .
C14 C 0.39289(9) 0.91863(17) 0.11284(10) 0.0371(5) Uani 1 1 d . . . . .
C15 C 0.34513(8) 0.94283(17) 0.12736(10) 0.0349(4) Uani 1 1 d . . . . .
H15 H 0.315236 0.943383 0.095629 0.042 Uiso 1 1 calc R U . . .
C16 C 0.34013(7) 0.96604(16) 0.18674(9) 0.0302(4) Uani 1 1 d . . . . .
H16 H 0.307289 0.983484 0.195801 0.036 Uiso 1 1 calc R U . . .
C17 C 0.39824(12) 0.8963(2) 0.04768(12) 0.0540(7) Uani 1 1 d . . . . .
H17A H 0.423355 0.836737 0.047139 0.081 Uiso 1 1 calc R U . . .
H17B H 0.410203 0.963369 0.030004 0.081 Uiso 1 1 calc R U . . .
H17C H 0.364659 0.874139 0.023466 0.081 Uiso 1 1 calc R U . . .
C21 C 0.39944(7) 0.77491(16) 0.33754(8) 0.0255(4) Uani 1 1 d . . . . .
C22 C 0.39779(8) 0.70078(17) 0.28979(9) 0.0324(4) Uani 1 1 d . . . . .
H22 H 0.370058 0.703068 0.255377 0.039 Uiso 1 1 calc R U . . .
C23 C 0.43682(9) 0.62309(19) 0.29239(12) 0.0416(5) Uani 1 1 d . . . . .
H23 H 0.435948 0.572178 0.259626 0.050 Uiso 1 1 calc R U . . .
C24 C 0.47692(9) 0.6197(2) 0.34255(13) 0.0461(6) Uani 1 1 d . . . . .
H24 H 0.504033 0.567537 0.343896 0.055 Uiso 1 1 calc R U . . .
C25 C 0.47770(8) 0.6922(2) 0.39084(11) 0.0439(5) Uani 1 1 d . . . . .
H25 H 0.504948 0.688118 0.425709 0.053 Uiso 1 1 calc R U . . .
C26 C 0.43908(8) 0.77075(18) 0.38892(9) 0.0332(4) Uani 1 1 d . . . . .
H26 H 0.439707 0.820736 0.422059 0.040 Uiso 1 1 calc R U . . .
C31 C 0.31148(6) 0.54988(15) 0.34717(8) 0.0233(4) Uani 1 1 d . . . . .
C32 C 0.35330(9) 0.37059(17) 0.37548(11) 0.0370(5) Uani 1 1 d . . . . .
C33 C 0.37848(9) 0.35670(18) 0.31988(11) 0.0375(5) Uani 1 1 d . . . . .
H33A H 0.412281 0.393276 0.327611 0.056 Uiso 1 1 calc R U . . .
H33B H 0.356405 0.390025 0.283859 0.056 Uiso 1 1 calc R U . . .
H33C H 0.382984 0.277834 0.312317 0.056 Uiso 1 1 calc R U . . .
C34 C 0.30185(11) 0.30981(19) 0.36921(14) 0.0545(7) Uani 1 1 d . . . . .
H34A H 0.278402 0.334675 0.331903 0.082 Uiso 1 1 calc R U . . .
H34B H 0.286431 0.325612 0.405058 0.082 Uiso 1 1 calc R U . . .
H34C H 0.307668 0.230087 0.366653 0.082 Uiso 1 1 calc R U . . .
C35 C 0.39073(12) 0.3368(2) 0.43341(13) 0.0622(8) Uani 1 1 d . . . . .
H35A H 0.420667 0.386388 0.439957 0.093 Uiso 1 1 calc R U . . .
H35B H 0.402273 0.260687 0.429067 0.093 Uiso 1 1 calc R U . . .
H35C H 0.373408 0.341356 0.468606 0.093 Uiso 1 1 calc R U . . .
C36 C 0.13618(7) 0.70329(16) 0.45186(9) 0.0284(4) Uani 1 1 d . . . . .
C37 C 0.05741(8) 0.7822(2) 0.39175(11) 0.0411(5) Uani 1 1 d . . . . .
C38 C 0.04739(11) 0.8235(3) 0.32612(13) 0.0666(9) Uani 1 1 d . . . . .
H38A H 0.071105 0.884453 0.322442 0.100 Uiso 1 1 calc R U . . .
H38B H 0.011634 0.849719 0.314799 0.100 Uiso 1 1 calc R U . . .
H38C H 0.052945 0.763233 0.298651 0.100 Uiso 1 1 calc R U . . .
C39 C 0.02364(10) 0.6846(2) 0.40073(18) 0.0694(9) Uani 1 1 d . . . . .
H39A H 0.031532 0.661270 0.443818 0.104 Uiso 1 1 calc R U . . .
H39B H 0.030363 0.623238 0.374519 0.104 Uiso 1 1 calc R U . . .
H39C H -0.012822 0.706018 0.389671 0.104 Uiso 1 1 calc R U . . .
C40 C 0.05286(9) 0.8750(2) 0.43571(12) 0.0440(5) Uani 1 1 d . . . . .
H40A H 0.076360 0.935011 0.429785 0.066 Uiso 1 1 calc R U . . .
H40B H 0.062008 0.847689 0.477984 0.066 Uiso 1 1 calc R U . . .
H40C H 0.017236 0.902565 0.427927 0.066 Uiso 1 1 calc R U . . .
C41 C 0.26627(7) 0.59201(14) 0.47482(8) 0.0218(3) Uani 1 1 d . . . . .
C42 C 0.21892(7) 0.60905(14) 0.49417(8) 0.0235(4) Uani 1 1 d . . . . .
C43 C 0.20924(8) 0.56394(16) 0.54831(9) 0.0288(4) Uani 1 1 d . . . . .
H43 H 0.177170 0.576034 0.560718 0.035 Uiso 1 1 calc R U . . .
C44 C 0.24760(8) 0.50087(16) 0.58370(9) 0.0310(4) Uani 1 1 d . . . . .
H44 H 0.241964 0.468290 0.620779 0.037 Uiso 1 1 calc R U . . .
C45 C 0.29440(8) 0.48527(16) 0.56488(8) 0.0286(4) Uani 1 1 d . . . . .
C46 C 0.30497(7) 0.52970(15) 0.51126(8) 0.0251(4) Uani 1 1 d . . . . .
H46 H 0.337417 0.518193 0.499668 0.030 Uiso 1 1 calc R U . . .

loop_
_atom_site_aniso_label
_atom_site_aniso_U_11
_atom_site_aniso_U_22
_atom_site_aniso_U_33
_atom_site_aniso_U_23
_atom_site_aniso_U_13
_atom_site_aniso_U_12
I 0.05404(10) 0.05043(10) 0.03675(9) 0.01958(6) 0.00571(7) 0.01608(7)
S 0.0305(2) 0.0231(2) 0.0337(2) -0.00167(18) 0.00880(18) -0.00633(17)
O1 0.0390(8) 0.0397(8) 0.0421(8) -0.0030(7) 0.0015(6) -0.0172(7)
O2 0.0458(8) 0.0233(7) 0.0478(9) -0.0026(6) 0.0170(7) 0.0007(6)
O3 0.0204(6) 0.0319(7) 0.0288(7) 0.0068(5) 0.0045(5) 0.0038(5)
O4 0.0320(7) 0.0336(7) 0.0328(7) -0.0085(6) 0.0006(6) 0.0019(6)
O5 0.0322(7) 0.0252(7) 0.0305(7) 0.0020(5) 0.0062(5) 0.0091(5)
O6 0.0346(8) 0.0561(10) 0.0449(9) 0.0108(7) 0.0205(7) 0.0126(7)
O7 0.0221(7) 0.0558(9) 0.0353(8) 0.0005(7) 0.0050(6) 0.0102(6)
N1 0.0238(7) 0.0234(8) 0.0283(8) 0.0000(6) 0.0073(6) -0.0022(6)
N2 0.0213(7) 0.0242(8) 0.0254(7) -0.0014(6) 0.0061(6) 0.0011(6)
C1 0.0240(8) 0.0242(9) 0.0236(8) 0.0010(7) 0.0058(7) 0.0016(7)
C2 0.0224(8) 0.0235(9) 0.0214(8) 0.0007(7) 0.0052(7) 0.0016(7)
C3 0.0241(9) 0.0306(10) 0.0243(9) 0.0049(7) 0.0040(7) 0.0003(7)
C4 0.0188(8) 0.0206(8) 0.0227(8) 0.0011(7) 0.0035(6) -0.0010(6)
C5 0.0209(8) 0.0197(8) 0.0221(8) -0.0014(7) 0.0036(7) -0.0011(6)
C6 0.0224(8) 0.0198(8) 0.0230(8) -0.0011(7) 0.0034(7) -0.0011(7)
C11 0.0277(9) 0.0241(9) 0.0335(10) 0.0048(8) 0.0098(8) -0.0035(7)
C12 0.0258(10) 0.0773(18) 0.0403(12) 0.0075(12) 0.0089(9) 0.0011(11)
C13 0.0354(12) 0.0728(17) 0.0458(13) 0.0109(12) 0.0197(10) 0.0115(12)
C14 0.0496(12) 0.0272(10) 0.0375(11) 0.0068(9) 0.0154(10) 0.0042(9)
C15 0.0397(11) 0.0275(10) 0.0357(11) 0.0069(8) 0.0032(9) 0.0038(8)
C16 0.0281(9) 0.0241(9) 0.0392(11) 0.0066(8) 0.0083(8) 0.0039(7)
C17 0.0761(18) 0.0489(14) 0.0412(13) 0.0038(11) 0.0216(13) 0.0131(13)
C21 0.0226(8) 0.0271(9) 0.0287(9) 0.0041(7) 0.0097(7) -0.0011(7)
C22 0.0323(10) 0.0342(11) 0.0320(10) -0.0001(8) 0.0093(8) 0.0017(8)
C23 0.0443(13) 0.0366(12) 0.0483(13) -0.0010(10) 0.0201(11) 0.0070(9)
C24 0.0359(12) 0.0409(13) 0.0651(16) 0.0143(11) 0.0192(11) 0.0120(9)
C25 0.0294(10) 0.0511(14) 0.0491(13) 0.0169(11) 0.0018(9) 0.0021(10)
C26 0.0297(10) 0.0376(11) 0.0321(10) 0.0050(8) 0.0055(8) -0.0035(8)
C31 0.0193(8) 0.0242(9) 0.0276(9) 0.0013(7) 0.0076(7) 0.0000(7)
C32 0.0458(12) 0.0242(10) 0.0458(12) 0.0038(8) 0.0205(10) 0.0120(9)
C33 0.0365(11) 0.0319(11) 0.0482(13) -0.0045(9) 0.0185(10) 0.0041(9)
C34 0.0648(16) 0.0265(11) 0.086(2) 0.0000(12) 0.0492(15) -0.0011(11)
C35 0.083(2) 0.0552(16) 0.0519(15) 0.0191(13) 0.0229(14) 0.0449(15)
C36 0.0236(9) 0.0273(9) 0.0352(10) -0.0025(8) 0.0073(8) 0.0010(7)
C37 0.0191(9) 0.0518(13) 0.0507(13) -0.0043(11) 0.0021(9) 0.0090(9)
C38 0.0438(14) 0.105(3) 0.0452(14) -0.0052(15) -0.0068(11) 0.0329(16)
C39 0.0284(12) 0.0522(16) 0.123(3) -0.0193(17) 0.0048(14) -0.0018(11)
C40 0.0360(12) 0.0435(13) 0.0531(14) 0.0024(10) 0.0097(10) 0.0112(10)
C41 0.0238(8) 0.0185(8) 0.0228(8) -0.0032(7) 0.0039(7) -0.0027(7)
C42 0.0253(9) 0.0212(8) 0.0239(9) -0.0031(7) 0.0046(7) -0.0011(7)
C43 0.0329(10) 0.0292(10) 0.0265(9) -0.0035(8) 0.0110(8) -0.0023(8)
C44 0.0418(11) 0.0287(10) 0.0241(9) 0.0003(8) 0.0100(8) -0.0015(8)
C45 0.0355(10) 0.0244(9) 0.0240(9) 0.0024(7) 0.0010(8) 0.0040(8)
C46 0.0269(9) 0.0235(9) 0.0242(9) -0.0003(7) 0.0033(7) 0.0015(7)

loop_
_atom_type_symbol
_atom_type_description
_atom_type_scat_dispersion_real
_atom_type_scat_dispersion_imag
_atom_type_scat_source
C C 0.0181 0.0091 'International Tables Vol C Tables 4.2.6.8 and 6.1.1.4'
H H 0.0000 0.0000 'International Tables Vol C Tables 4.2.6.8 and 6.1.1.4'
N N 0.0311 0.0180 'International Tables Vol C Tables 4.2.6.8 and 6.1.1.4'
O O 0.0492 0.0322 'International Tables Vol C Tables 4.2.6.8 and 6.1.1.4'
S S 0.3331 0.5567 'International Tables Vol C Tables 4.2.6.8 and 6.1.1.4'
I I -0.3257 6.8362 'International Tables Vol C Tables 4.2.6.8 and 6.1.1.4'

loop_
_geom_angle_atom_site_label_1
_geom_angle_atom_site_label_2
_geom_angle_atom_site_label_3
_geom_angle
_geom_angle_site_symmetry_1
_geom_angle_site_symmetry_3
_geom_angle_publ_flag
O1 S O2 120.63(10) . . ?
O1 S N1 106.54(9) . . ?
O2 S N1 105.91(8) . . ?
O1 S C11 108.66(9) . . ?
O2 S C11 109.22(9) . . ?
N1 S C11 104.71(8) . . ?
C6 O3 C3 111.53(13) . . ?
C31 O5 C32 121.19(16) . . ?
C36 O7 C37 120.49(16) . . ?
C1 N1 C21 120.72(15) . . ?
C1 N1 S 114.76(12) . . ?
C21 N1 S 114.87(12) . . ?
C36 N2 C6 129.86(16) . . ?
C36 N2 C42 123.17(15) . . ?
C6 N2 C42 106.94(14) . . ?
C2 C1 N1 127.16(17) . . ?
C1 C2 C3 116.81(16) . . ?
C1 C2 C4 127.40(16) . . ?
C3 C2 C4 115.54(15) . . ?
O3 C3 C2 112.28(14) . . ?
C2 C4 C5 106.10(14) . . ?
C2 C4 C31 113.11(14) . . ?
C5 C4 C31 108.41(14) . . ?
C6 C5 C41 107.08(15) . . ?
C6 C5 C4 122.36(16) . . ?
C41 C5 C4 130.42(16) . . ?
O3 C6 C5 128.95(16) . . ?
O3 C6 N2 120.16(15) . . ?
C5 C6 N2 110.86(15) . . ?
C12 C11 C16 120.44(19) . . ?
C12 C11 S 118.86(16) . . ?
C16 C11 S 120.56(15) . . ?
C11 C12 C13 119.7(2) . . ?
C14 C13 C12 121.0(2) . . ?
C13 C14 C15 118.3(2) . . ?
C13 C14 C17 120.5(2) . . ?
C15 C14 C17 121.2(2) . . ?
C16 C15 C14 121.5(2) . . ?
C15 C16 C11 119.00(18) . . ?
C22 C21 C26 120.82(18) . . ?
C22 C21 N1 119.94(17) . . ?
C26 C21 N1 119.19(17) . . ?
C21 C22 C23 119.7(2) . . ?
C24 C23 C22 120.0(2) . . ?
C23 C24 C25 120.1(2) . . ?
C24 C25 C26 120.7(2) . . ?
C25 C26 C21 118.7(2) . . ?
O4 C31 O5 125.96(17) . . ?
O4 C31 C4 124.63(16) . . ?
O5 C31 C4 109.33(15) . . ?
O5 C32 C35 102.20(19) . . ?
O5 C32 C33 109.90(17) . . ?
C35 C32 C33 110.10(19) . . ?
O5 C32 C34 109.33(17) . . ?
C35 C32 C34 111.6(2) . . ?
C33 C32 C34 113.2(2) . . ?
O6 C36 O7 127.57(18) . . ?
O6 C36 N2 121.57(18) . . ?
O7 C36 N2 110.86(16) . . ?
O7 C37 C40 110.04(18) . . ?
O7 C37 C38 101.09(18) . . ?
C40 C37 C38 110.8(2) . . ?
O7 C37 C39 109.72(19) . . ?
C40 C37 C39 111.9(2) . . ?
C38 C37 C39 112.7(2) . . ?
C46 C41 C42 119.57(16) . . ?
C46 C41 C5 132.81(16) . . ?
C42 C41 C5 107.60(15) . . ?
C43 C42 C41 121.86(17) . . ?
C43 C42 N2 130.59(17) . . ?
C41 C42 N2 107.50(15) . . ?
C44 C43 C42 118.14(18) . . ?
C43 C44 C45 119.87(17) . . ?
C46 C45 C44 123.00(17) . . ?
C46 C45 I 118.72(14) . . ?
C44 C45 I 118.21(14) . . ?
C45 C46 C41 117.55(17) . . ?

loop_
_geom_bond_atom_site_label_1
_geom_bond_atom_site_label_2
_geom_bond_distance
_geom_bond_site_symmetry_2
_geom_bond_publ_flag
I C45 2.1096(18) . ?
S O1 1.4269(15) . ?
S O2 1.4273(15) . ?
S N1 1.6771(16) . ?
S C11 1.756(2) . ?
O3 C6 1.335(2) . ?
O3 C3 1.462(2) . ?
O4 C31 1.204(2) . ?
O5 C31 1.337(2) . ?
O5 C32 1.485(2) . ?
O6 C36 1.200(2) . ?
O7 C36 1.318(2) . ?
O7 C37 1.485(2) . ?
N1 C1 1.420(2) . ?
N1 C21 1.449(2) . ?
N2 C36 1.404(2) . ?
N2 C6 1.405(2) . ?
N2 C42 1.415(2) . ?
C1 C2 1.330(3) . ?
C2 C3 1.502(2) . ?
C2 C4 1.510(2) . ?
C4 C5 1.515(2) . ?
C4 C31 1.532(2) . ?
C5 C6 1.355(2) . ?
C5 C41 1.440(2) . ?
C11 C12 1.379(3) . ?
C11 C16 1.387(3) . ?
C12 C13 1.384(3) . ?
C13 C14 1.382(3) . ?
C14 C15 1.390(3) . ?
C14 C17 1.505(3) . ?
C15 C16 1.379(3) . ?
C21 C22 1.383(3) . ?
C21 C26 1.391(3) . ?
C22 C23 1.387(3) . ?
C23 C24 1.380(4) . ?
C24 C25 1.381(4) . ?
C25 C26 1.388(3) . ?
C32 C35 1.518(4) . ?
C32 C33 1.520(3) . ?
C32 C34 1.526(3) . ?
C37 C40 1.507(3) . ?
C37 C38 1.515(4) . ?
C37 C39 1.516(4) . ?
C41 C46 1.394(3) . ?
C41 C42 1.412(2) . ?
C42 C43 1.388(3) . ?
C43 C44 1.384(3) . ?
C44 C45 1.390(3) . ?
C45 C46 1.383(3) . ?

loop_
_geom_torsion_atom_site_label_1
_geom_torsion_atom_site_label_2
_geom_torsion_atom_site_label_3
_geom_torsion_atom_site_label_4
_geom_torsion
_geom_torsion_site_symmetry_1
_geom_torsion_site_symmetry_2
_geom_torsion_site_symmetry_3
_geom_torsion_site_symmetry_4
_geom_torsion_publ_flag
O1 S N1 C1 166.24(13) . . . . ?
O2 S N1 C1 36.65(15) . . . . ?
C11 S N1 C1 -78.73(14) . . . . ?
O1 S N1 C21 -47.25(15) . . . . ?
O2 S N1 C21 -176.84(13) . . . . ?
C11 S N1 C21 67.78(15) . . . . ?
C21 N1 C1 C2 42.0(3) . . . . ?
S N1 C1 C2 -173.62(15) . . . . ?
N1 C1 C2 C3 178.83(17) . . . . ?
N1 C1 C2 C4 4.8(3) . . . . ?
C6 O3 C3 C2 -41.0(2) . . . . ?
C1 C2 C3 O3 -116.15(18) . . . . ?
C4 C2 C3 O3 58.6(2) . . . . ?
C1 C2 C4 C5 134.13(18) . . . . ?
C3 C2 C4 C5 -40.0(2) . . . . ?
C1 C2 C4 C31 -107.1(2) . . . . ?
C3 C2 C4 C31 78.76(19) . . . . ?
C2 C4 C5 C6 10.6(2) . . . . ?
C31 C4 C5 C6 -111.14(18) . . . . ?
C2 C4 C5 C41 -164.53(17) . . . . ?
C31 C4 C5 C41 73.7(2) . . . . ?
C3 O3 C6 C5 12.4(3) . . . . ?
C3 O3 C6 N2 -169.72(15) . . . . ?
C41 C5 C6 O3 179.36(17) . . . . ?
C4 C5 C6 O3 3.2(3) . . . . ?
C41 C5 C6 N2 1.3(2) . . . . ?
C4 C5 C6 N2 -174.83(15) . . . . ?
C36 N2 C6 O3 2.5(3) . . . . ?
C42 N2 C6 O3 -179.61(15) . . . . ?
C36 N2 C6 C5 -179.28(17) . . . . ?
C42 N2 C6 C5 -1.4(2) . . . . ?
O1 S C11 C12 19.2(2) . . . . ?
O2 S C11 C12 152.62(18) . . . . ?
N1 S C11 C12 -94.32(19) . . . . ?
O1 S C11 C16 -165.03(16) . . . . ?
O2 S C11 C16 -31.62(18) . . . . ?
N1 S C11 C16 81.43(17) . . . . ?
C16 C11 C12 C13 1.1(4) . . . . ?
S C11 C12 C13 176.9(2) . . . . ?
C11 C12 C13 C14 -0.5(4) . . . . ?
C12 C13 C14 C15 -0.8(4) . . . . ?
C12 C13 C14 C17 179.1(3) . . . . ?
C13 C14 C15 C16 1.5(3) . . . . ?
C17 C14 C15 C16 -178.4(2) . . . . ?
C14 C15 C16 C11 -0.9(3) . . . . ?
C12 C11 C16 C15 -0.4(3) . . . . ?
S C11 C16 C15 -176.09(15) . . . . ?
C1 N1 C21 C22 47.2(2) . . . . ?
S N1 C21 C22 -97.17(18) . . . . ?
C1 N1 C21 C26 -135.23(18) . . . . ?
S N1 C21 C26 80.43(19) . . . . ?
C26 C21 C22 C23 -1.7(3) . . . . ?
N1 C21 C22 C23 175.90(18) . . . . ?
C21 C22 C23 C24 0.3(3) . . . . ?
C22 C23 C24 C25 1.4(3) . . . . ?
C23 C24 C25 C26 -1.6(3) . . . . ?
C24 C25 C26 C21 0.3(3) . . . . ?
C22 C21 C26 C25 1.4(3) . . . . ?
N1 C21 C26 C25 -176.18(17) . . . . ?
C32 O5 C31 O4 -8.9(3) . . . . ?
C32 O5 C31 C4 167.98(15) . . . . ?
C2 C4 C31 O4 -24.3(2) . . . . ?
C5 C4 C31 O4 93.1(2) . . . . ?
C2 C4 C31 O5 158.80(14) . . . . ?
C5 C4 C31 O5 -83.82(17) . . . . ?
C31 O5 C32 C35 -175.50(18) . . . . ?
C31 O5 C32 C33 67.6(2) . . . . ?
C31 O5 C32 C34 -57.2(2) . . . . ?
C37 O7 C36 O6 -1.8(3) . . . . ?
C37 O7 C36 N2 178.35(17) . . . . ?
C6 N2 C36 O6 -172.31(19) . . . . ?
C42 N2 C36 O6 10.1(3) . . . . ?
C6 N2 C36 O7 7.6(3) . . . . ?
C42 N2 C36 O7 -170.04(16) . . . . ?
C36 O7 C37 C40 62.9(3) . . . . ?
C36 O7 C37 C38 -179.8(2) . . . . ?
C36 O7 C37 C39 -60.6(3) . . . . ?
C6 C5 C41 C46 177.64(19) . . . . ?
C4 C5 C41 C46 -6.6(3) . . . . ?
C6 C5 C41 C42 -0.7(2) . . . . ?
C4 C5 C41 C42 174.98(17) . . . . ?
C46 C41 C42 C43 -1.0(3) . . . . ?
C5 C41 C42 C43 177.61(17) . . . . ?
C46 C41 C42 N2 -178.72(15) . . . . ?
C5 C41 C42 N2 -0.08(19) . . . . ?
C36 N2 C42 C43 1.5(3) . . . . ?
C6 N2 C42 C43 -176.56(19) . . . . ?
C36 N2 C42 C41 178.94(16) . . . . ?
C6 N2 C42 C41 0.85(19) . . . . ?
C41 C42 C43 C44 0.1(3) . . . . ?
N2 C42 C43 C44 177.18(18) . . . . ?
C42 C43 C44 C45 0.6(3) . . . . ?
C43 C44 C45 C46 -0.4(3) . . . . ?
C43 C44 C45 I -177.51(14) . . . . ?
C44 C45 C46 C41 -0.5(3) . . . . ?
I C45 C46 C41 176.55(13) . . . . ?
C42 C41 C46 C45 1.2(3) . . . . ?
C5 C41 C46 C45 -177.02(18) . . . . ?
